data_7155200
loop_
_publ_author_name
'Mino, Takashi'
'Nishikawa, Kenji'
'Asano, Moeko'
'Shima, Yamato'
'Ebisawa, Toshibumi'
'Yoshida, Yasushi'
'Sakamoto, Masami'

_publ_section_title
;
 Chiral N-1-adamantyl-N-trans-cinnamylaniline type ligands: synthesis and
 application to palladium-catalyzed asymmetric allylic alkylation of
 indoles.
;
_journal_issue 31
_journal_name_full 'Organic &amp; biomolecular chemistry'
_journal_page_first 7509
_journal_page_last 7519
_journal_paper_doi 10.1039/c6ob01354f
_journal_volume 14
_journal_year 2016
_chemical_absolute_configuration rmad
_chemical_formula_sum 'C41 H42 N P'
_chemical_formula_weight 579.72
_space_group_crystal_system orthorhombic
_space_group_IT_number 19
_space_group_name_Hall 'P 2ac 2ab'
_space_group_name_H-M_alt 'P 21 21 21'
_symmetry_space_group_name_Hall 'P 2ac 2ab'
_symmetry_space_group_name_H-M 'P 21 21 21'
_atom_sites_solution_hydrogens geom
_atom_sites_solution_primary direct
_atom_sites_solution_secondary difmap
_audit_update_record
;
2016-06-21 deposited with the CCDC.
2016-07-07 downloaded from the CCDC.
;
_cell_angle_alpha 90
_cell_angle_beta 90
_cell_angle_gamma 90
_cell_formula_units_Z 4
_cell_length_a 10.5997(3)
_cell_length_b 14.5202(4)
_cell_length_c 21.0270(6)
_cell_measurement_reflns_used 9991
_cell_measurement_temperature 173
_cell_measurement_theta_max 72.2854
_cell_measurement_theta_min 4.2051
_cell_volume 3236.26(16)
_computing_cell_refinement 'SAINT V8.34A (Bruker AXS Inc., 2013)'
_computing_data_reduction 'SAINT V8.34A (Bruker AXS Inc., 2013)'
_computing_structure_refinement 'SHELXL-2014 (Sheldrick, 2014)'
_diffrn_ambient_temperature 173
_diffrn_detector_area_resol_mean 8.3333
_diffrn_measured_fraction_theta_full 0.999
_diffrn_measured_fraction_theta_max 0.978
_diffrn_measurement_device_type 'Bruker APEXII CCD area detector'
_diffrn_measurement_method '\f and \w scans'
_diffrn_radiation_monochromator 'Bruker Helios multilayer confocal mirror'
_diffrn_radiation_type CuK\a
_diffrn_radiation_wavelength 1.54178
_diffrn_reflns_av_R_equivalents 0.0200
_diffrn_reflns_av_unetI/netI 0.0236
_diffrn_reflns_limit_h_max 12
_diffrn_reflns_limit_h_min -11
_diffrn_reflns_limit_k_max 17
_diffrn_reflns_limit_k_min -17
_diffrn_reflns_limit_l_max 25
_diffrn_reflns_limit_l_min -25
_diffrn_reflns_number 28871
_diffrn_reflns_theta_full 68.000
_diffrn_reflns_theta_max 73.057
_diffrn_reflns_theta_min 3.70
_diffrn_source 'Bruker TXS fine-focus rotating anode'
_exptl_absorpt_coefficient_mu 0.960
_exptl_absorpt_correction_T_max 0.95
_exptl_absorpt_correction_T_min 0.89
_exptl_absorpt_correction_type empirical
_exptl_absorpt_process_details 'SADABS V2014/2 (Bruker AXS Inc.)'
_exptl_crystal_colour colourless
_exptl_crystal_density_diffrn 1.190
_exptl_crystal_density_method 'not measured'
_exptl_crystal_description prismatic
_exptl_crystal_F_000 1240
_exptl_crystal_size_max 0.100
_exptl_crystal_size_mid 0.100
_exptl_crystal_size_min 0.050
_refine_diff_density_max 0.611
_refine_diff_density_min -0.175
_refine_ls_abs_structure_details
;
Flack x determined using 2636 quotients [(I+)-(I-)]/[(I+)+(I-)]
(Parsons, Flack and Wagner, Acta Cryst. B69 (2013) 249-259).
;
_refine_ls_abs_structure_Flack 0.029(7)
_refine_ls_extinction_method none
_refine_ls_goodness_of_fit_ref 1.032
_refine_ls_hydrogen_treatment constr
_refine_ls_matrix_type full
_refine_ls_number_parameters 376
_refine_ls_number_reflns 6281
_refine_ls_number_restraints 0
_refine_ls_restrained_S_all 1.032
_refine_ls_R_factor_all 0.0382
_refine_ls_R_factor_gt 0.0375
_refine_ls_shift/su_max 0.000
_refine_ls_shift/su_mean 0.000
_refine_ls_structure_factor_coef Fsqd
_refine_ls_weighting_details 'w=1/[\s^2^(Fo^2^)+(0.0769P)^2^+0.4148P] where P=(Fo^2^+2Fc^2^)/3'
_refine_ls_weighting_scheme calc
_refine_ls_wR_factor_gt 0.1033
_refine_ls_wR_factor_ref 0.1041
_reflns_number_gt 6134
_reflns_number_total 6281
_reflns_threshold_expression 'I > 2\s(I)'
_cod_data_source_file c6ob01354f2.cif
_cod_data_source_block I
_cod_depositor_comments 'Adding full bibliography for 7155198--7155200.cif.'
_cod_database_code 7155200

loop_
_space_group_symop_operation_xyz
'x, y, z'
'-x+1/2, -y, z+1/2'
'-x, y+1/2, -z+1/2'
'x+1/2, -y+1/2, -z'

loop_
_atom_site_type_symbol
_atom_site_label
_atom_site_fract_x
_atom_site_fract_y
_atom_site_fract_z
_atom_site_U_iso_or_equiv
_atom_site_adp_type
_atom_site_calc_flag
_atom_site_refinement_flags_adp
_atom_site_refinement_flags_posn
_atom_site_occupancy
C C1 0.29377(19) 0.57648(13) 0.81651(9) 0.0237(4) Uani d . . 1
C C2 0.20613(19) 0.57763(13) 0.76426(10) 0.0259(4) Uani d . . 1
C C3 0.0775(2) 0.55255(15) 0.77165(10) 0.0300(4) Uani d . . 1
H H3 0.0469 0.5362 0.8126 0.036 Uiso calc U R 1
C C4 -0.0033(2) 0.55158(17) 0.72071(11) 0.0365(5) Uani d . . 1
H H4 -0.0891 0.5346 0.7266 0.044 Uiso calc U R 1
C C5 0.0404(3) 0.57557(17) 0.65979(11) 0.0413(6) Uani d . . 1
H H5 -0.0157 0.5736 0.6246 0.05 Uiso calc U R 1
C C6 0.1622(3) 0.60160(17) 0.65101(11) 0.0402(5) Uani d . . 1
H H6 0.1903 0.6181 0.6097 0.048 Uiso calc U R 1
C C7 0.2482(2) 0.60449(15) 0.70281(10) 0.0311(4) Uani d . . 1
C C8 0.3749(2) 0.63399(17) 0.69486(11) 0.0373(5) Uani d . . 1
H H8 0.4037 0.6528 0.6541 0.045 Uiso calc U R 1
C C9 0.4554(2) 0.63552(16) 0.74513(11) 0.0348(5) Uani d . . 1
H H9 0.5391 0.6571 0.7391 0.042 Uiso calc U R 1
C C10 0.41746(19) 0.60559(14) 0.80652(9) 0.0270(4) Uani d . . 1
C C11 0.25474(18) 0.45018(13) 0.89788(9) 0.0221(4) Uani d . . 1
C C12 0.3421(2) 0.43611(15) 0.95596(10) 0.0277(4) Uani d . . 1
H H12A 0.4285 0.4568 0.9453 0.033 Uiso calc U R 1
H H12B 0.3113 0.4738 0.992 0.033 Uiso calc U R 1
C C13 0.3448(2) 0.33375(16) 0.97544(11) 0.0333(5) Uani d . . 1
H H13 0.4017 0.326 1.013 0.04 Uiso calc U R 1
C C14 0.3027(2) 0.39000(14) 0.84306(10) 0.0305(4) Uani d . . 1
H H14A 0.3883 0.4105 0.8305 0.037 Uiso calc U R 1
H H14B 0.2463 0.3971 0.8059 0.037 Uiso calc U R 1
C C15 0.3071(3) 0.28828(16) 0.86298(11) 0.0398(5) Uani d . . 1
H H15 0.3393 0.2504 0.8267 0.048 Uiso calc U R 1
C C16 0.3952(3) 0.27670(17) 0.92025(13) 0.0409(5) Uani d . . 1
H H16A 0.3995 0.211 0.9326 0.049 Uiso calc U R 1
H H16B 0.4813 0.2975 0.909 0.049 Uiso calc U R 1
C C17 0.1220(2) 0.41605(16) 0.91627(11) 0.0327(5) Uani d . . 1
H H17A 0.0894 0.4533 0.9521 0.039 Uiso calc U R 1
H H17B 0.064 0.4241 0.8798 0.039 Uiso calc U R 1
C C18 0.1254(2) 0.31384(17) 0.93560(13) 0.0404(6) Uani d . . 1
H H18 0.0383 0.293 0.9468 0.048 Uiso calc U R 1
C C19 0.2116(2) 0.30222(18) 0.99314(12) 0.0412(6) Uani d . . 1
H H19A 0.2132 0.2368 1.0064 0.049 Uiso calc U R 1
H H19B 0.1795 0.3394 1.0291 0.049 Uiso calc U R 1
C C20 0.1752(3) 0.25630(17) 0.88041(14) 0.0488(7) Uani d . . 1
H H20A 0.1773 0.1905 0.8927 0.059 Uiso calc U R 1
H H20B 0.1186 0.2629 0.8432 0.059 Uiso calc U R 1
C C21 0.22720(19) 0.62137(14) 0.92342(10) 0.0275(4) Uani d . . 1
H H21A 0.3066 0.656 0.9299 0.033 Uiso calc U R 1
H H21B 0.2036 0.5933 0.9646 0.033 Uiso calc U R 1
C C22 0.1239(2) 0.68852(15) 0.90330(11) 0.0314(4) Uani d . . 1
H H22A 0.043 0.6548 0.8999 0.038 Uiso calc U R 1
H H22B 0.1444 0.7133 0.8607 0.038 Uiso calc U R 1
C C23 0.1075(2) 0.76906(16) 0.94984(12) 0.0363(5) Uani d . . 1
H H23A 0.0241 0.7978 0.9425 0.044 Uiso calc U R 1
H H23B 0.1085 0.7448 0.9938 0.044 Uiso calc U R 1
C C24 0.2078(2) 0.84173(15) 0.94371(11) 0.0333(5) Uani d . . 1
C C25 0.2022(3) 0.9058(2) 0.89474(15) 0.0514(6) Uani d . . 1
H H25 0.1345 0.903 0.8652 0.062 Uiso calc U R 1
C C26 0.2929(3) 0.9738(2) 0.88796(17) 0.0608(8) Uani d . . 1
H H26 0.2869 1.0169 0.8541 0.073 Uiso calc U R 1
C C27 0.3917(3) 0.97878(19) 0.93038(17) 0.0528(7) Uani d . . 1
H H27 0.454 1.0254 0.9262 0.063 Uiso calc U R 1
C C28 0.3989(3) 0.91553(19) 0.97866(16) 0.0511(7) Uani d . . 1
H H28 0.4672 0.9184 1.0079 0.061 Uiso calc U R 1
C C29 0.3088(3) 0.84794(17) 0.98548(13) 0.0422(5) Uani d . . 1
H H29 0.3159 0.8049 1.0193 0.051 Uiso calc U R 1
C C30 0.6376(2) 0.69654(15) 0.85015(10) 0.0306(4) Uani d . . 1
C C31 0.5924(3) 0.78592(18) 0.85910(13) 0.0446(6) Uani d . . 1
H H31 0.5088 0.7949 0.8741 0.054 Uiso calc U R 1
C C32 0.6671(3) 0.86124(19) 0.84662(16) 0.0550(7) Uani d . . 1
H H32 0.6345 0.9216 0.8526 0.066 Uiso calc U R 1
C C33 0.7897(3) 0.84923(19) 0.82543(13) 0.0456(6) Uani d . . 1
H H33 0.8418 0.9011 0.8172 0.055 Uiso calc U R 1
C C34 0.8355(2) 0.76133(19) 0.81639(13) 0.0423(6) Uani d . . 1
H H34 0.9194 0.7528 0.8016 0.051 Uiso calc U R 1
C C35 0.7605(2) 0.68539(17) 0.82865(12) 0.0381(5) Uani d . . 1
H H35 0.7933 0.6252 0.8223 0.046 Uiso calc U R 1
C C36 0.62845(14) 0.50071(9) 0.85264(8) 0.0353(5) Uani d . G 1
C C37 0.70625(16) 0.47072(12) 0.90166(7) 0.0477(6) Uani d . G 1
H H37 0.7045 0.501 0.9417 0.057 Uiso calc U R 1
C C38 0.78665(16) 0.39636(13) 0.89211(10) 0.0595(8) Uani d . G 1
H H38 0.8398 0.3759 0.9256 0.071 Uiso calc U R 1
C C39 0.78923(17) 0.35200(11) 0.83355(12) 0.0686(11) Uani d . G 1
H H39 0.8442 0.3012 0.827 0.082 Uiso calc U R 1
C C40 0.71143(19) 0.38199(12) 0.78453(9) 0.0630(9) Uani d . G 1
H H40 0.7132 0.3517 0.7445 0.076 Uiso calc U R 1
C C41 0.63104(16) 0.45635(12) 0.79408(7) 0.0457(6) Uani d . G 1
H H41 0.5779 0.4768 0.7606 0.055 Uiso calc U R 1
N N1 0.24945(16) 0.54802(11) 0.87717(8) 0.0243(3) Uani d . . 1
P P1 0.53142(5) 0.60196(4) 0.87274(3) 0.02969(15) Uani d . . 1

loop_
_atom_site_aniso_label
_atom_site_aniso_U_11
_atom_site_aniso_U_22
_atom_site_aniso_U_33
_atom_site_aniso_U_12
_atom_site_aniso_U_13
_atom_site_aniso_U_23
C1 0.0248(9) 0.0195(9) 0.0269(9) 0.0016(7) 0.0016(7) 0.0008(7)
C2 0.0288(10) 0.0192(9) 0.0297(10) 0.0037(7) -0.0007(8) 0.0012(7)
C3 0.0294(10) 0.0284(10) 0.0321(10) 0.0050(8) -0.0020(8) -0.0020(8)
C4 0.0309(11) 0.0357(11) 0.0430(12) 0.0076(9) -0.0097(9) -0.0061(9)
C5 0.0496(14) 0.0369(12) 0.0375(12) 0.0101(11) -0.0184(11) -0.0013(9)
C6 0.0555(14) 0.0359(12) 0.0292(10) 0.0038(11) -0.0060(10) 0.0065(9)
C7 0.0395(11) 0.0242(10) 0.0295(10) 0.0048(9) -0.0010(8) 0.0038(8)
C8 0.0452(13) 0.0351(12) 0.0317(10) -0.0017(10) 0.0079(9) 0.0096(9)
C9 0.0318(10) 0.0367(11) 0.0359(11) -0.0048(9) 0.0058(9) 0.0086(9)
C10 0.0256(9) 0.0244(9) 0.0311(10) 0.0002(8) 0.0001(7) 0.0032(8)
C11 0.0218(9) 0.0215(9) 0.0229(8) -0.0011(7) 0.0015(7) 0.0019(7)
C12 0.0274(10) 0.0278(10) 0.0280(9) 0.0019(8) -0.0024(8) 0.0003(8)
C13 0.0360(11) 0.0316(11) 0.0324(10) 0.0054(9) -0.0041(9) 0.0082(9)
C14 0.0410(11) 0.0238(10) 0.0269(9) -0.0002(9) 0.0041(8) -0.0009(8)
C15 0.0597(15) 0.0216(10) 0.0381(12) 0.0023(10) 0.0004(11) -0.0038(9)
C16 0.0451(13) 0.0281(11) 0.0496(13) 0.0099(10) 0.0027(11) 0.0054(10)
C17 0.0232(9) 0.0356(12) 0.0393(11) -0.0038(8) 0.0011(8) 0.0113(9)
C18 0.0322(11) 0.0377(13) 0.0513(14) -0.0103(10) -0.0012(10) 0.0159(10)
C19 0.0450(13) 0.0394(13) 0.0394(12) -0.0005(11) 0.0031(10) 0.0167(10)
C20 0.0631(17) 0.0285(11) 0.0549(15) -0.0158(11) -0.0149(13) 0.0072(11)
C21 0.0282(10) 0.0266(10) 0.0276(9) 0.0023(8) 0.0005(7) -0.0047(8)
C22 0.0300(10) 0.0266(10) 0.0376(11) 0.0027(8) -0.0008(9) -0.0038(8)
C23 0.0337(11) 0.0299(11) 0.0452(12) 0.0058(9) 0.0053(9) -0.0078(9)
C24 0.0369(11) 0.0251(10) 0.0378(11) 0.0073(9) 0.0017(9) -0.0073(8)
C25 0.0551(15) 0.0401(14) 0.0589(16) -0.0002(13) -0.0183(13) 0.0070(12)
C26 0.073(2) 0.0391(14) 0.0700(19) -0.0032(14) -0.0058(16) 0.0155(14)
C27 0.0475(15) 0.0324(13) 0.078(2) -0.0050(11) 0.0061(14) -0.0096(13)
C28 0.0462(14) 0.0418(14) 0.0654(17) 0.0010(12) -0.0156(13) -0.0111(13)
C29 0.0503(14) 0.0334(12) 0.0428(12) 0.0048(11) -0.0085(11) -0.0022(10)
C30 0.0288(10) 0.0308(10) 0.0322(10) -0.0058(8) -0.0038(8) 0.0026(8)
C31 0.0429(13) 0.0351(12) 0.0560(15) 0.0002(10) 0.0082(11) -0.0015(11)
C32 0.0611(18) 0.0320(13) 0.0718(18) -0.0025(12) 0.0049(15) -0.0016(12)
C33 0.0500(14) 0.0378(13) 0.0489(13) -0.0174(11) -0.0056(11) 0.0080(11)
C34 0.0302(11) 0.0466(14) 0.0501(14) -0.0085(10) -0.0012(10) 0.0116(11)
C35 0.0305(11) 0.0347(12) 0.0493(13) -0.0024(9) -0.0004(10) 0.0054(10)
C36 0.0217(9) 0.0256(10) 0.0587(14) -0.0034(8) 0.0002(9) 0.0080(10)
C37 0.0290(11) 0.0392(13) 0.0750(18) -0.0066(10) -0.0085(12) 0.0168(12)
C38 0.0323(12) 0.0421(15) 0.104(3) -0.0021(12) -0.0071(14) 0.0245(17)
C39 0.0371(14) 0.0343(14) 0.135(3) 0.0082(11) 0.0128(18) 0.0183(18)
C40 0.0531(16) 0.0415(15) 0.095(2) 0.0020(13) 0.0173(17) -0.0068(15)
C41 0.0379(13) 0.0361(13) 0.0631(16) 0.0015(10) 0.0045(11) 0.0035(11)
N1 0.0285(8) 0.0205(8) 0.0240(8) 0.0004(6) 0.0019(6) 0.0013(6)
P1 0.0230(2) 0.0303(3) 0.0357(3) -0.0035(2) -0.0024(2) 0.0045(2)

loop_
_atom_type_symbol
_atom_type_description
_atom_type_scat_dispersion_real
_atom_type_scat_dispersion_imag
_atom_type_scat_source
C C 0.0181 0.0091 'International Tables Vol C Tables 4.2.6.8 and 6.1.1.4'
H H 0.0000 0.0000 'International Tables Vol C Tables 4.2.6.8 and 6.1.1.4'
N N 0.0311 0.0180 'International Tables Vol C Tables 4.2.6.8 and 6.1.1.4'
P P 0.2955 0.4335 'International Tables Vol C Tables 4.2.6.8 and 6.1.1.4'

loop_
_geom_angle_atom_site_label_1
_geom_angle_atom_site_label_2
_geom_angle_atom_site_label_3
_geom_angle
C10 C1 N1 122.33(18)
C10 C1 C2 119.26(18)
N1 C1 C2 118.39(17)
C3 C2 C7 118.09(19)
C3 C2 C1 122.24(19)
C7 C2 C1 119.67(19)
C4 C3 C2 121.1(2)
C3 C4 C5 120.2(2)
C6 C5 C4 120.4(2)
C5 C6 C7 120.9(2)
C8 C7 C6 121.7(2)
C8 C7 C2 119.1(2)
C6 C7 C2 119.2(2)
C9 C8 C7 120.5(2)
C8 C9 C10 121.6(2)
C1 C10 C9 119.75(19)
C1 C10 P1 119.59(15)
C9 C10 P1 120.64(16)
N1 C11 C14 109.68(15)
N1 C11 C17 110.26(15)
C14 C11 C17 107.97(17)
N1 C11 C12 112.34(16)
C14 C11 C12 108.66(16)
C17 C11 C12 107.81(16)
C13 C12 C11 110.40(17)
C16 C13 C19 110.3(2)
C16 C13 C12 109.18(18)
C19 C13 C12 109.59(19)
C11 C14 C15 110.67(17)
C20 C15 C16 109.7(2)
C20 C15 C14 109.4(2)
C16 C15 C14 109.76(19)
C13 C16 C15 109.00(19)
C18 C17 C11 110.79(18)
C20 C18 C19 109.6(2)
C20 C18 C17 109.6(2)
C19 C18 C17 109.3(2)
C18 C19 C13 109.08(18)
C15 C20 C18 109.6(2)
N1 C21 C22 113.39(17)
C21 C22 C23 113.03(19)
C24 C23 C22 113.60(19)
C29 C24 C25 117.3(2)
C29 C24 C23 122.5(2)
C25 C24 C23 120.2(2)
C26 C25 C24 121.6(3)
C27 C26 C25 119.9(3)
C28 C27 C26 119.1(3)
C27 C28 C29 121.1(3)
C28 C29 C24 121.0(2)
C35 C30 C31 118.3(2)
C35 C30 P1 124.85(18)
C31 C30 P1 116.74(18)
C32 C31 C30 121.1(2)
C31 C32 C33 120.1(3)
C34 C33 C32 119.4(2)
C33 C34 C35 120.6(2)
C34 C35 C30 120.5(2)
C37 C36 C41 120.0
C37 C36 P1 114.26(10)
C41 C36 P1 125.71(10)
C36 C37 C38 120.0
C39 C38 C37 120.0
C40 C39 C38 120.0
C39 C40 C41 120.0
C40 C41 C36 120.0
C1 N1 C21 116.03(16)
C1 N1 C11 121.89(15)
C21 N1 C11 120.50(16)
C30 P1 C36 101.25(9)
C30 P1 C10 100.64(9)
C36 P1 C10 102.43(9)

loop_
_geom_bond_atom_site_label_1
_geom_bond_atom_site_label_2
_geom_bond_distance
C1 C10 1.393(3)
C1 N1 1.421(3)
C1 C2 1.439(3)
C2 C3 1.420(3)
C2 C7 1.421(3)
C3 C4 1.372(3)
C4 C5 1.406(4)
C5 C6 1.358(4)
C6 C7 1.421(3)
C7 C8 1.420(3)
C8 C9 1.358(4)
C9 C10 1.420(3)
C10 P1 1.844(2)
C11 N1 1.487(2)
C11 C14 1.533(3)
C11 C17 1.541(3)
C11 C12 1.546(3)
C12 C13 1.542(3)
C13 C16 1.522(3)
C13 C19 1.531(3)
C14 C15 1.536(3)
C15 C20 1.518(4)
C15 C16 1.533(4)
C17 C18 1.539(3)
C18 C20 1.525(4)
C18 C19 1.526(3)
C21 N1 1.461(3)
C21 C22 1.526(3)
C22 C23 1.535(3)
C23 C24 1.503(3)
C24 C29 1.388(3)
C24 C25 1.389(4)
C25 C26 1.385(4)
C26 C27 1.378(5)
C27 C28 1.371(5)
C28 C29 1.377(4)
C30 C35 1.388(3)
C30 C31 1.396(3)
C30 P1 1.838(2)
C31 C32 1.375(4)
C32 C33 1.385(5)
C33 C34 1.379(4)
C34 C35 1.384(3)
C36 C37 1.39
C36 C41 1.39
C36 P1 1.8433(13)
C37 C38 1.39
C38 C39 1.39
C39 C40 1.39
C40 C41 1.39

loop_
_geom_torsion_atom_site_label_1
_geom_torsion_atom_site_label_2
_geom_torsion_atom_site_label_3
_geom_torsion_atom_site_label_4
_geom_torsion
C10 C1 C2 C3 -177.35(18)
N1 C1 C2 C3 0.8(3)
C10 C1 C2 C7 2.7(3)
N1 C1 C2 C7 -179.08(17)
C7 C2 C3 C4 1.9(3)
C1 C2 C3 C4 -178.03(19)
C2 C3 C4 C5 0.0(3)
C3 C4 C5 C6 -1.3(4)
C4 C5 C6 C7 0.5(4)
C5 C6 C7 C8 -178.2(2)
C5 C6 C7 C2 1.5(3)
C3 C2 C7 C8 177.09(19)
C1 C2 C7 C8 -3.0(3)
C3 C2 C7 C6 -2.6(3)
C1 C2 C7 C6 177.32(19)
C6 C7 C8 C9 -179.6(2)
C2 C7 C8 C9 0.8(3)
C7 C8 C9 C10 1.8(4)
N1 C1 C10 C9 -178.36(19)
C2 C1 C10 C9 -0.3(3)
N1 C1 C10 P1 3.2(3)
C2 C1 C10 P1 -178.66(15)
C8 C9 C10 C1 -2.0(3)
C8 C9 C10 P1 176.34(18)
N1 C11 C12 C13 -179.78(16)
C14 C11 C12 C13 -58.2(2)
C17 C11 C12 C13 58.5(2)
C11 C12 C13 C16 60.6(2)
C11 C12 C13 C19 -60.3(2)
N1 C11 C14 C15 -179.13(18)
C17 C11 C14 C15 -59.0(2)
C12 C11 C14 C15 57.7(2)
C11 C14 C15 C20 60.8(3)
C11 C14 C15 C16 -59.6(3)
C19 C13 C16 C15 59.4(2)
C12 C13 C16 C15 -61.0(3)
C20 C15 C16 C13 -59.6(3)
C14 C15 C16 C13 60.7(3)
N1 C11 C17 C18 178.04(17)
C14 C11 C17 C18 58.2(2)
C12 C11 C17 C18 -59.0(2)
C11 C17 C18 C20 -59.2(3)
C11 C17 C18 C19 60.9(3)
C20 C18 C19 C13 59.6(3)
C17 C18 C19 C13 -60.5(3)
C16 C13 C19 C18 -59.7(2)
C12 C13 C19 C18 60.5(3)
C16 C15 C20 C18 60.3(3)
C14 C15 C20 C18 -60.2(3)
C19 C18 C20 C15 -60.4(2)
C17 C18 C20 C15 59.6(3)
N1 C21 C22 C23 -175.96(18)
C21 C22 C23 C24 76.8(3)
C22 C23 C24 C29 -101.3(3)
C22 C23 C24 C25 78.4(3)
C29 C24 C25 C26 -0.5(4)
C23 C24 C25 C26 179.8(3)
C24 C25 C26 C27 0.1(5)
C25 C26 C27 C28 0.4(5)
C26 C27 C28 C29 -0.4(5)
C27 C28 C29 C24 0.0(4)
C25 C24 C29 C28 0.5(4)
C23 C24 C29 C28 -179.8(2)
C35 C30 C31 C32 0.4(4)
P1 C30 C31 C32 176.7(2)
C30 C31 C32 C33 -0.7(5)
C31 C32 C33 C34 0.7(5)
C32 C33 C34 C35 -0.4(4)
C33 C34 C35 C30 0.1(4)
C31 C30 C35 C34 -0.1(4)
P1 C30 C35 C34 -176.15(19)
C41 C36 C37 C38 0
P1 C36 C37 C38 -178.35(12)
C36 C37 C38 C39 0
C37 C38 C39 C40 0
C38 C39 C40 C41 0
C39 C40 C41 C36 0
C37 C36 C41 C40 0
P1 C36 C41 C40 178.15(13)
C10 C1 N1 C21 74.5(2)
C2 C1 N1 C21 -103.7(2)
C10 C1 N1 C11 -91.3(2)
C2 C1 N1 C11 90.6(2)
C22 C21 N1 C1 63.2(2)
C22 C21 N1 C11 -130.83(18)
C14 C11 N1 C1 -4.6(2)
C17 C11 N1 C1 -123.35(19)
C12 C11 N1 C1 116.37(19)
C14 C11 N1 C21 -169.68(18)
C17 C11 N1 C21 71.5(2)
C12 C11 N1 C21 -48.7(2)
C35 C30 P1 C36 -4.2(2)
C31 C30 P1 C36 179.74(19)
C35 C30 P1 C10 -109.3(2)
C31 C30 P1 C10 74.6(2)
C37 C36 P1 C30 88.86(11)
C41 C36 P1 C30 -89.38(12)
C37 C36 P1 C10 -167.45(10)
C41 C36 P1 C10 14.30(13)
C1 C10 P1 C30 -151.43(17)
C9 C10 P1 C30 30.2(2)
C1 C10 P1 C36 104.41(17)
C9 C10 P1 C36 -73.98(19)
